data_7210484
loop_
_publ_author_name
'Wang, Xiu-Li'
'Lin, Hong-Yan'
'Mu, Bao'
'Tian, Ai-Xiang'
'Liu, Guo-Cheng'
'Hu, Ning-Hai'

_publ_section_title
;
 Copper(ii) metal--organic networks derived from
 bis(pyridylformyl)piperazine ligands and aromatic polycarboxylates: 2D
 layered structures and a novel 3,5-connected binodal 3D topology
;
_journal_issue 6
_journal_name_full CrystEngComm
_journal_page_first 1990
_journal_paper_doi 10.1039/c0ce00400f
_journal_volume 13
_journal_year 2011
_chemical_formula_sum 'C25 H21 Cu N4 O8.5'
_chemical_formula_weight 577.00
_chemical_name_systematic
;
?
;
_space_group_IT_number 14
_symmetry_cell_setting monoclinic
_symmetry_space_group_name_Hall '-P 2yn'
_symmetry_space_group_name_H-M 'P 1 21/n 1'
_atom_sites_solution_hydrogens geom
_atom_sites_solution_primary direct
_atom_sites_solution_secondary difmap
_audit_creation_method SHELXL-97
_cell_angle_alpha 90.00
_cell_angle_beta 92.857(2)
_cell_angle_gamma 90.00
_cell_formula_units_Z 4
_cell_length_a 9.8482(11)
_cell_length_b 20.186(2)
_cell_length_c 13.7326(16)
_cell_measurement_reflns_used 2352
_cell_measurement_temperature 296(2)
_cell_measurement_theta_max 21.99
_cell_measurement_theta_min 2.30
_cell_volume 2726.6(5)
_computing_cell_refinement 'Bruker SMART'
_computing_data_collection 'Bruker SMART'
_computing_data_reduction 'Bruker SAINT'
_computing_molecular_graphics 'Bruker SHELXTL'
_computing_publication_material 'Bruker SHELXTL'
_computing_structure_refinement 'SHELXL-97 (Sheldrick, 1997)'
_computing_structure_solution 'SHELXS-97 (Sheldrick, 1990)'
_diffrn_ambient_temperature 296(2)
_diffrn_measured_fraction_theta_full 0.996
_diffrn_measured_fraction_theta_max 0.996
_diffrn_measurement_device_type 'Bruker APEX CCD'
_diffrn_measurement_method '\f and \w scans'
_diffrn_radiation_monochromator graphite
_diffrn_radiation_source 'fine-focus sealed tube'
_diffrn_radiation_type MoK\a
_diffrn_radiation_wavelength 0.71073
_diffrn_reflns_av_R_equivalents 0.0465
_diffrn_reflns_av_sigmaI/netI 0.0551
_diffrn_reflns_limit_h_max 11
_diffrn_reflns_limit_h_min -7
_diffrn_reflns_limit_k_max 24
_diffrn_reflns_limit_k_min -22
_diffrn_reflns_limit_l_max 15
_diffrn_reflns_limit_l_min -16
_diffrn_reflns_number 13637
_diffrn_reflns_theta_full 25.11
_diffrn_reflns_theta_max 25.11
_diffrn_reflns_theta_min 1.80
_exptl_absorpt_coefficient_mu 0.856
_exptl_absorpt_correction_T_max 0.9117
_exptl_absorpt_correction_T_min 0.8209
_exptl_absorpt_correction_type multi-scan
_exptl_absorpt_process_details '(SADABS; Sheldrick, 1996)'
_exptl_crystal_density_diffrn 1.406
_exptl_crystal_density_method 'not measured'
_exptl_crystal_F_000 1184
_exptl_crystal_size_max 0.24
_exptl_crystal_size_mid 0.19
_exptl_crystal_size_min 0.11
_refine_diff_density_max 1.072
_refine_diff_density_min -0.533
_refine_diff_density_rms 0.088
_refine_ls_extinction_method none
_refine_ls_goodness_of_fit_ref 0.989
_refine_ls_hydrogen_treatment constr
_refine_ls_matrix_type full
_refine_ls_number_parameters 353
_refine_ls_number_reflns 4841
_refine_ls_number_restraints 0
_refine_ls_restrained_S_all 0.989
_refine_ls_R_factor_all 0.0891
_refine_ls_R_factor_gt 0.0568
_refine_ls_shift/su_max 0.000
_refine_ls_shift/su_mean 0.000
_refine_ls_structure_factor_coef Fsqd
_refine_ls_weighting_details 'calc w=1/[\s^2^(Fo^2^)+(0.1148P)^2^+2.7962P] where P=(Fo^2^+2Fc^2^)/3'
_refine_ls_weighting_scheme calc
_refine_ls_wR_factor_gt 0.1663
_refine_ls_wR_factor_ref 0.1889
_reflns_number_gt 3327
_reflns_number_total 4841
_reflns_threshold_expression >2\s(I)
_cod_data_source_file c0ce00400f.txt
_cod_data_source_block compd2
_cod_depositor_comments
;
The following automatic conversions were performed:

'_symmetry_cell_setting' value 'Monoclinic' changed to 'monoclinic'
according to the built-in table from CIF Core dictionary named
'cif_core.dic' version 2.4.1 from 2010-06-29.

Automatic conversion script
Id: cif_fix_values 1891 2012-01-12 08:04:46Z andrius 
;
_cod_original_cell_volume 2726.5(5)
_cod_original_sg_symbol_H-M P2(1)/n
_cod_original_formula_sum 'C25 H21 Cu N4 O8.50'
_cod_database_code 7210484

loop_
_symmetry_equiv_pos_as_xyz
'x, y, z'
'-x+1/2, y+1/2, -z+1/2'
'-x, -y, -z'
'x-1/2, -y-1/2, z-1/2'

loop_
_atom_site_label
_atom_site_type_symbol
_atom_site_fract_x
_atom_site_fract_y
_atom_site_fract_z
_atom_site_U_iso_or_equiv
_atom_site_adp_type
_atom_site_occupancy
_atom_site_symmetry_multiplicity
_atom_site_calc_flag
_atom_site_refinement_flags
Cu1 Cu 0.68948(6) 0.12285(2) 0.84084(4) 0.0311(2) Uani 1 1 d .
O1 O 0.6185(4) 0.03318(14) 0.8521(2) 0.0374(8) Uani 1 1 d .
O2 O 0.7579(4) 0.01364(17) 0.7343(3) 0.0615(12) Uani 1 1 d .
O3 O 0.8184(4) -0.21494(18) 0.6260(3) 0.0587(12) Uani 1 1 d .
O4 O 0.7090(4) -0.29861(15) 0.6921(2) 0.0387(8) Uani 1 1 d .
O5 O 0.4742(4) -0.15276(16) 1.0549(2) 0.0426(9) Uani 1 1 d .
O6 O 0.4393(5) -0.24880(18) 0.9799(3) 0.0695(14) Uani 1 1 d .
H6 H 0.3920 -0.2558 1.0263 0.083 Uiso 1 1 calc R
O7 O 0.8029(6) -0.0299(2) 1.2121(3) 0.0802(15) Uani 1 1 d .
O8 O 0.6019(9) 0.2473(3) 1.4336(4) 0.149(3) Uani 1 1 d .
N1 N 0.8240(4) 0.10209(19) 0.9521(3) 0.0358(9) Uani 1 1 d .
N2 N 0.7627(8) 0.0710(3) 1.2698(4) 0.0812(19) Uani 1 1 d .
N3 N 0.7166(7) 0.1531(3) 1.4274(4) 0.0799(19) Uani 1 1 d .
N4 N 0.5694(5) 0.1399(2) 1.7218(3) 0.0397(10) Uani 1 1 d .
C1 C 0.6781(5) -0.0051(2) 0.7949(4) 0.0347(11) Uani 1 1 d .
C2 C 0.6493(5) -0.0776(2) 0.8075(3) 0.0291(10) Uani 1 1 d .
C3 C 0.6981(5) -0.1230(2) 0.7410(3) 0.0304(10) Uani 1 1 d .
H3 H 0.7449 -0.1079 0.6882 0.037 Uiso 1 1 calc R
C4 C 0.6772(5) -0.1908(2) 0.7531(3) 0.0302(10) Uani 1 1 d .
C5 C 0.6065(5) -0.2128(2) 0.8316(3) 0.0315(11) Uani 1 1 d .
H5 H 0.5899 -0.2578 0.8395 0.038 Uiso 1 1 calc R
C6 C 0.5608(5) -0.1677(2) 0.8983(3) 0.0292(10) Uani 1 1 d .
C7 C 0.5846(5) -0.1002(2) 0.8867(3) 0.0304(10) Uani 1 1 d .
H7 H 0.5562 -0.0703 0.9331 0.037 Uiso 1 1 calc R
C8 C 0.7411(5) -0.2388(2) 0.6841(3) 0.0347(11) Uani 1 1 d .
C9 C 0.4888(5) -0.1895(2) 0.9862(3) 0.0350(11) Uani 1 1 d .
C10 C 0.9555(6) 0.1157(3) 0.9487(4) 0.0558(16) Uani 1 1 d .
H10 H 0.9865 0.1359 0.8932 0.067 Uiso 1 1 calc R
C11 C 1.0477(7) 0.1012(4) 1.0240(5) 0.079(2) Uani 1 1 d .
H11 H 1.1397 0.1103 1.0187 0.094 Uiso 1 1 calc R
C12 C 1.0011(7) 0.0727(4) 1.1080(5) 0.071(2) Uani 1 1 d .
H12 H 1.0614 0.0623 1.1600 0.085 Uiso 1 1 calc R
C13 C 0.8659(6) 0.0603(3) 1.1132(4) 0.0457(13) Uani 1 1 d .
C14 C 0.7814(5) 0.0741(2) 1.0331(3) 0.0393(12) Uani 1 1 d .
H14 H 0.6898 0.0634 1.0355 0.047 Uiso 1 1 calc R
C15 C 0.8083(6) 0.0293(3) 1.2027(4) 0.0504(14) Uani 1 1 d .
C16 C 0.7494(12) 0.1441(4) 1.2581(5) 0.098(3) Uani 1 1 d .
H16A H 0.8031 0.1588 1.2049 0.118 Uiso 1 1 calc R
H16B H 0.6551 0.1554 1.2422 0.118 Uiso 1 1 calc R
C17 C 0.7942(10) 0.1773(4) 1.3455(5) 0.096(3) Uani 1 1 d .
H17A H 0.7811 0.2246 1.3378 0.115 Uiso 1 1 calc R
H17B H 0.8904 0.1690 1.3588 0.115 Uiso 1 1 calc R
C18 C 0.7296(9) 0.0810(4) 1.4422(5) 0.086(2) Uani 1 1 d .
H18A H 0.8224 0.0703 1.4635 0.104 Uiso 1 1 calc R
H18B H 0.6705 0.0671 1.4928 0.104 Uiso 1 1 calc R
C19 C 0.6947(9) 0.0467(4) 1.3556(5) 0.087(3) Uani 1 1 d .
H19A H 0.5971 0.0498 1.3428 0.104 Uiso 1 1 calc R
H19B H 0.7169 0.0002 1.3650 0.104 Uiso 1 1 calc R
C20 C 0.6255(9) 0.1924(3) 1.4644(4) 0.074(2) Uani 1 1 d .
C21 C 0.5548(7) 0.1696(3) 1.5530(4) 0.0581(16) Uani 1 1 d .
C22 C 0.4112(9) 0.1698(5) 1.5552(6) 0.095(3) Uani 1 1 d .
H22 H 0.3576 0.1800 1.4995 0.114 Uiso 1 1 calc R
C23 C 0.3524(8) 0.1548(5) 1.6409(5) 0.093(3) Uani 1 1 d .
H23 H 0.2583 0.1548 1.6441 0.112 Uiso 1 1 calc R
C24 C 0.4344(7) 0.1396(3) 1.7222(4) 0.0608(17) Uani 1 1 d .
H24 H 0.3935 0.1286 1.7797 0.073 Uiso 1 1 calc R
C25 C 0.6280(6) 0.1537(2) 1.6373(4) 0.0438(13) Uani 1 1 d .
H25 H 0.7223 0.1525 1.6363 0.053 Uiso 1 1 calc R
O1W O 0.9714(10) 0.0834(7) 0.6518(9) 0.123(5) Uani 0.50 1 d P
H1A H 0.9057 0.0618 0.6686 0.147 Uiso 0.50 1 d PR
H1B H 1.0385 0.0730 0.6866 0.147 Uiso 0.50 1 d PR

loop_
_atom_site_aniso_label
_atom_site_aniso_U_11
_atom_site_aniso_U_22
_atom_site_aniso_U_33
_atom_site_aniso_U_23
_atom_site_aniso_U_13
_atom_site_aniso_U_12
Cu1 0.0506(4) 0.0187(3) 0.0248(3) 0.0025(2) 0.0111(2) -0.0012(2)
O1 0.058(2) 0.0186(16) 0.0369(18) -0.0018(13) 0.0130(16) 0.0022(14)
O2 0.078(3) 0.031(2) 0.080(3) 0.0071(19) 0.053(2) -0.0030(19)
O3 0.091(3) 0.036(2) 0.054(2) -0.0060(17) 0.051(2) 0.0028(19)
O4 0.054(2) 0.0248(17) 0.0379(19) -0.0097(14) 0.0123(16) 0.0037(15)
O5 0.062(2) 0.0341(19) 0.0337(19) -0.0060(15) 0.0242(17) -0.0030(16)
O6 0.121(4) 0.038(2) 0.054(3) -0.0143(18) 0.061(3) -0.032(2)
O7 0.131(4) 0.052(3) 0.060(3) 0.008(2) 0.032(3) -0.003(3)
O8 0.276(9) 0.091(5) 0.088(4) 0.047(4) 0.084(5) 0.093(5)
N1 0.045(3) 0.030(2) 0.033(2) 0.0018(17) 0.0110(19) -0.0027(18)
N2 0.155(6) 0.049(3) 0.042(3) 0.006(2) 0.034(3) -0.006(3)
N3 0.129(5) 0.051(3) 0.064(4) 0.011(3) 0.041(4) 0.009(3)
N4 0.056(3) 0.031(2) 0.032(2) 0.0017(17) 0.007(2) 0.0036(19)
C1 0.043(3) 0.022(2) 0.040(3) 0.000(2) 0.009(2) -0.001(2)
C2 0.039(3) 0.020(2) 0.029(2) -0.0007(18) 0.010(2) 0.0002(19)
C3 0.037(3) 0.026(2) 0.029(2) 0.0012(19) 0.014(2) -0.001(2)
C4 0.039(3) 0.025(2) 0.028(2) -0.0058(18) 0.013(2) 0.0022(19)
C5 0.045(3) 0.021(2) 0.030(2) -0.0004(18) 0.012(2) -0.004(2)
C6 0.038(3) 0.023(2) 0.028(2) -0.0019(18) 0.013(2) -0.0004(19)
C7 0.038(3) 0.024(2) 0.031(2) -0.0076(19) 0.009(2) 0.0035(19)
C8 0.052(3) 0.027(2) 0.026(2) -0.0035(19) 0.011(2) 0.003(2)
C9 0.048(3) 0.022(2) 0.037(3) -0.002(2) 0.018(2) -0.001(2)
C10 0.059(4) 0.058(4) 0.051(4) 0.018(3) 0.012(3) -0.003(3)
C11 0.046(4) 0.111(6) 0.078(5) 0.037(4) -0.004(3) -0.013(4)
C12 0.059(4) 0.094(5) 0.058(4) 0.023(4) -0.013(3) -0.006(4)
C13 0.055(4) 0.042(3) 0.040(3) 0.007(2) 0.005(3) 0.005(3)
C14 0.044(3) 0.039(3) 0.035(3) 0.006(2) 0.010(2) 0.003(2)
C15 0.069(4) 0.051(4) 0.030(3) 0.008(3) 0.002(3) 0.006(3)
C16 0.179(9) 0.068(5) 0.049(4) 0.006(4) 0.018(5) -0.007(5)
C17 0.153(8) 0.069(5) 0.068(5) 0.000(4) 0.038(5) -0.019(5)
C18 0.134(7) 0.071(5) 0.057(4) 0.008(4) 0.032(4) 0.021(5)
C19 0.144(8) 0.067(5) 0.052(4) 0.013(3) 0.035(4) -0.007(4)
C20 0.127(6) 0.068(4) 0.029(3) 0.009(3) 0.010(4) 0.029(4)
C21 0.081(5) 0.060(4) 0.033(3) 0.001(3) 0.003(3) 0.016(3)
C22 0.099(7) 0.128(7) 0.056(5) 0.019(5) -0.014(4) 0.025(5)
C23 0.062(5) 0.159(9) 0.059(5) 0.012(5) -0.008(4) 0.016(5)
C24 0.061(4) 0.079(5) 0.043(3) -0.001(3) 0.007(3) -0.001(3)
C25 0.067(4) 0.034(3) 0.030(3) 0.000(2) 0.008(3) 0.011(2)
O1W 0.051(6) 0.191(13) 0.127(10) 0.102(10) 0.007(6) -0.025(7)

loop_
_atom_type_symbol
_atom_type_description
_atom_type_scat_dispersion_real
_atom_type_scat_dispersion_imag
_atom_type_scat_source
C C 0.0033 0.0016 'International Tables Vol C Tables 4.2.6.8 and 6.1.1.4'
H H 0.0000 0.0000 'International Tables Vol C Tables 4.2.6.8 and 6.1.1.4'
N N 0.0061 0.0033 'International Tables Vol C Tables 4.2.6.8 and 6.1.1.4'
O O 0.0106 0.0060 'International Tables Vol C Tables 4.2.6.8 and 6.1.1.4'
Cu Cu 0.3201 1.2651 'International Tables Vol C Tables 4.2.6.8 and 6.1.1.4'

loop_
_geom_angle_atom_site_label_1
_geom_angle_atom_site_label_2
_geom_angle_atom_site_label_3
_geom_angle
_geom_angle_site_symmetry_1
_geom_angle_site_symmetry_3
O4 Cu1 O1 165.58(14) 2_656 .
O4 Cu1 N4 87.67(16) 2_656 1_554
O1 Cu1 N4 91.41(16) . 1_554
O4 Cu1 N1 91.13(15) 2_656 .
O1 Cu1 N1 88.38(15) . .
N4 Cu1 N1 174.38(16) 1_554 .
O4 Cu1 O5 108.52(13) 2_656 3_657
O1 Cu1 O5 85.91(13) . 3_657
N4 Cu1 O5 93.44(16) 1_554 3_657
N1 Cu1 O5 92.15(14) . 3_657
C1 O1 Cu1 109.7(3) . .
C8 O4 Cu1 129.1(3) . 2_646
C9 O5 Cu1 139.6(3) . 3_657
C9 O6 H6 109.5 . .
C10 N1 C14 117.7(5) . .
C10 N1 Cu1 122.4(4) . .
C14 N1 Cu1 119.8(3) . .
C15 N2 C16 125.3(5) . .
C15 N2 C19 121.6(6) . .
C16 N2 C19 112.0(6) . .
C20 N3 C18 126.6(6) . .
C20 N3 C17 119.0(6) . .
C18 N3 C17 112.8(6) . .
C24 N4 C25 118.4(5) . .
C24 N4 Cu1 123.1(4) . 1_556
C25 N4 Cu1 118.5(4) . 1_556
O2 C1 O1 124.2(4) . .
O2 C1 C2 120.5(4) . .
O1 C1 C2 115.2(4) . .
C7 C2 C3 119.4(4) . .
C7 C2 C1 121.0(4) . .
C3 C2 C1 119.4(4) . .
C4 C3 C2 120.6(4) . .
C4 C3 H3 119.7 . .
C2 C3 H3 119.7 . .
C5 C4 C3 119.3(4) . .
C5 C4 C8 121.5(4) . .
C3 C4 C8 119.0(4) . .
C6 C5 C4 119.8(4) . .
C6 C5 H5 120.1 . .
C4 C5 H5 120.1 . .
C5 C6 C7 120.4(4) . .
C5 C6 C9 121.6(4) . .
C7 C6 C9 118.0(4) . .
C2 C7 C6 120.3(4) . .
C2 C7 H7 119.8 . .
C6 C7 H7 119.8 . .
O3 C8 O4 127.0(4) . .
O3 C8 C4 116.5(4) . .
O4 C8 C4 116.5(4) . .
O5 C9 O6 123.9(4) . .
O5 C9 C6 121.8(4) . .
O6 C9 C6 114.2(4) . .
N1 C10 C11 122.7(5) . .
N1 C10 H10 118.7 . .
C11 C10 H10 118.7 . .
C10 C11 C12 118.7(6) . .
C10 C11 H11 120.7 . .
C12 C11 H11 120.7 . .
C13 C12 C11 119.0(6) . .
C13 C12 H12 120.5 . .
C11 C12 H12 120.5 . .
C12 C13 C14 118.5(5) . .
C12 C13 C15 121.7(5) . .
C14 C13 C15 119.8(5) . .
N1 C14 C13 123.3(5) . .
N1 C14 H14 118.3 . .
C13 C14 H14 118.3 . .
O7 C15 N2 122.0(5) . .
O7 C15 C13 121.2(5) . .
N2 C15 C13 116.8(5) . .
C17 C16 N2 110.7(7) . .
C17 C16 H16A 109.5 . .
N2 C16 H16A 109.5 . .
C17 C16 H16B 109.5 . .
N2 C16 H16B 109.5 . .
H16A C16 H16B 108.1 . .
C16 C17 N3 109.6(7) . .
C16 C17 H17A 109.7 . .
N3 C17 H17A 109.7 . .
C16 C17 H17B 109.7 . .
N3 C17 H17B 109.7 . .
H17A C17 H17B 108.2 . .
C19 C18 N3 110.7(6) . .
C19 C18 H18A 109.5 . .
N3 C18 H18A 109.5 . .
C19 C18 H18B 109.5 . .
N3 C18 H18B 109.5 . .
H18A C18 H18B 108.1 . .
C18 C19 N2 114.4(7) . .
C18 C19 H19A 108.7 . .
N2 C19 H19A 108.7 . .
C18 C19 H19B 108.7 . .
N2 C19 H19B 108.7 . .
H19A C19 H19B 107.6 . .
O8 C20 N3 122.7(7) . .
O8 C20 C21 118.5(6) . .
N3 C20 C21 118.6(6) . .
C25 C21 C22 117.8(6) . .
C25 C21 C20 120.6(6) . .
C22 C21 C20 121.3(6) . .
C23 C22 C21 118.8(7) . .
C23 C22 H22 120.6 . .
C21 C22 H22 120.6 . .
C22 C23 C24 119.3(7) . .
C22 C23 H23 120.4 . .
C24 C23 H23 120.4 . .
N4 C24 C23 122.7(6) . .
N4 C24 H24 118.7 . .
C23 C24 H24 118.7 . .
N4 C25 C21 123.0(6) . .
N4 C25 H25 118.5 . .
C21 C25 H25 118.5 . .
H1A O1W H1B 108.8 . .

loop_
_geom_bond_atom_site_label_1
_geom_bond_atom_site_label_2
_geom_bond_distance
_geom_bond_site_symmetry_2
Cu1 O4 1.940(3) 2_656
Cu1 O1 1.949(3) .
Cu1 N4 2.000(4) 1_554
Cu1 N1 2.016(4) .
Cu1 O5 2.290(3) 3_657
O1 C1 1.267(5) .
O2 C1 1.232(6) .
O3 C8 1.228(6) .
O4 C8 1.254(5) .
O4 Cu1 1.940(3) 2_646
O5 C9 1.214(5) .
O5 Cu1 2.290(3) 3_657
O6 C9 1.295(6) .
O6 H6 0.8200 .
O7 C15 1.204(7) .
O8 C20 1.206(8) .
N1 C10 1.327(7) .
N1 C14 1.334(6) .
N2 C15 1.340(8) .
N2 C16 1.491(9) .
N2 C19 1.469(8) .
N3 C20 1.318(8) .
N3 C18 1.475(9) .
N3 C17 1.475(8) .
N4 C24 1.330(7) .
N4 C25 1.350(6) .
N4 Cu1 2.000(4) 1_556
C1 C2 1.502(6) .
C2 C7 1.365(6) .
C2 C3 1.396(6) .
C3 C4 1.395(6) .
C3 H3 0.9300 .
C4 C5 1.386(6) .
C4 C8 1.514(6) .
C5 C6 1.383(6) .
C5 H5 0.9300 .
C6 C7 1.394(6) .
C6 C9 1.496(6) .
C7 H7 0.9300 .
C10 C11 1.373(9) .
C10 H10 0.9300 .
C11 C12 1.388(9) .
C11 H11 0.9300 .
C12 C13 1.360(8) .
C12 H12 0.9300 .
C13 C14 1.375(7) .
C13 C15 1.515(7) .
C14 H14 0.9300 .
C16 C17 1.424(10) .
C16 H16A 0.9700 .
C16 H16B 0.9700 .
C17 H17A 0.9700 .
C17 H17B 0.9700 .
C18 C19 1.404(10) .
C18 H18A 0.9700 .
C18 H18B 0.9700 .
C19 H19A 0.9700 .
C19 H19B 0.9700 .
C20 C21 1.503(9) .
C21 C25 1.371(8) .
C21 C22 1.416(11) .
C22 C23 1.371(10) .
C22 H22 0.9300 .
C23 C24 1.379(9) .
C23 H23 0.9300 .
C24 H24 0.9300 .
C25 H25 0.9300 .
O1W H1A 0.8229 .
O1W H1B 0.8228 .

loop_
_geom_hbond_atom_site_label_D
_geom_hbond_atom_site_label_H
_geom_hbond_atom_site_label_A
_geom_hbond_distance_DH
_geom_hbond_distance_HA
_geom_hbond_distance_DA
_geom_hbond_angle_DHA
_geom_hbond_site_symmetry_A
O6 H6 O3 0.82 1.69 2.493(5) 167 4_556
O1W H1A O2 0.82 2.00 2.815(10) 170 .
O1W H1B O7 0.82 2.22 3.031(12) 170 3_757
